data_2237424
loop_
_publ_author_name
'Ye, Fei'
'Reuter, Hans'

_publ_section_title
;
 Redetermination of dipotassium trichloridostannate(II) chloride
 monohydrate
;
_journal_coeditor_code WM2717
_journal_issue 2
_journal_name_full 'Acta Crystallographica Section E'
_journal_page_first i10
_journal_paper_doi 10.1107/S1600536813001372
_journal_volume 69
_journal_year 2013
_chemical_formula_iupac 'K2 [Sn Cl3]Cl, H2 O'
_chemical_formula_moiety '2(K +), Cl3 Sn -, Cl -, H2 O'
_chemical_formula_sum 'Cl4 H2 K2 O Sn'
_chemical_formula_weight 356.71
_chemical_name_systematic
;
Dipotassium trichloridostannate(II) chloride monohydrate
;
_space_group_IT_number 62
_symmetry_cell_setting orthorhombic
_symmetry_space_group_name_Hall '-P 2ac 2n'
_symmetry_space_group_name_H-M 'P n m a'
_atom_sites_solution_hydrogens geom
_atom_sites_solution_primary direct
_atom_sites_solution_secondary difmap
_audit_creation_method SHELXL-97
_cell_angle_alpha 90.00
_cell_angle_beta 90.00
_cell_angle_gamma 90.00
_cell_formula_units_Z 4
_cell_length_a 11.9233(9)
_cell_length_b 9.0768(7)
_cell_length_c 8.1737(6)
_cell_measurement_reflns_used 8860
_cell_measurement_temperature 100(2)
_cell_measurement_theta_max 30.07
_cell_measurement_theta_min 3.02
_cell_volume 884.60(12)
_computing_cell_refinement 'SAINT (Bruker, 2009)'
_computing_data_collection 'APEX2 (Bruker, 2009)'
_computing_data_reduction 'SAINT (Bruker, 2009)'
_computing_molecular_graphics
;
DIAMOND (Brandenburg, 2006) and <i>Mercury</i> (Macrae <i>et al.</i>,
2008)
;
_computing_publication_material 'SHELXTL (Sheldrick, 2008)'
_computing_structure_refinement 'SHELXL97 (Sheldrick, 2008)'
_computing_structure_solution 'SHELXS97 (Sheldrick, 2008)'
_diffrn_ambient_temperature 100(2)
_diffrn_measured_fraction_theta_full 1.000
_diffrn_measured_fraction_theta_max 1.000
_diffrn_measurement_device_type 'Bruker APEXII CCD'
_diffrn_measurement_method '\f and \w scans'
_diffrn_radiation_monochromator graphite
_diffrn_radiation_source 'fine-focus sealed tube'
_diffrn_radiation_type MoK\a
_diffrn_radiation_wavelength 0.71073
_diffrn_reflns_av_R_equivalents 0.0521
_diffrn_reflns_av_sigmaI/netI 0.0174
_diffrn_reflns_limit_h_max 16
_diffrn_reflns_limit_h_min -16
_diffrn_reflns_limit_k_max 12
_diffrn_reflns_limit_k_min -12
_diffrn_reflns_limit_l_max 11
_diffrn_reflns_limit_l_min -11
_diffrn_reflns_number 27095
_diffrn_reflns_theta_full 29.99
_diffrn_reflns_theta_max 29.99
_diffrn_reflns_theta_min 3.02
_exptl_absorpt_coefficient_mu 4.954
_exptl_absorpt_correction_T_max 0.8227
_exptl_absorpt_correction_T_min 0.3877
_exptl_absorpt_correction_type multi-scan
_exptl_absorpt_process_details '(SADABS; Bruker, 2009)'
_exptl_crystal_colour colourless
_exptl_crystal_density_diffrn 2.678
_exptl_crystal_density_method none
_exptl_crystal_description needle
_exptl_crystal_F_000 664
_exptl_crystal_size_max 0.24
_exptl_crystal_size_mid 0.06
_exptl_crystal_size_min 0.04
_refine_diff_density_max 0.342
_refine_diff_density_min -0.482
_refine_ls_extinction_coef 0.00216(14)
_refine_ls_extinction_expression Fc^*^=kFc[1+0.001xFc^2^\l^3^/sin(2\q)]^-1/4^
_refine_ls_extinction_method 'SHELXL97 (Sheldrick, 2008)'
_refine_ls_goodness_of_fit_ref 1.116
_refine_ls_hydrogen_treatment constr
_refine_ls_matrix_type full
_refine_ls_number_parameters 45
_refine_ls_number_reflns 1367
_refine_ls_number_restraints 0
_refine_ls_restrained_S_all 1.116
_refine_ls_R_factor_all 0.0152
_refine_ls_R_factor_gt 0.0126
_refine_ls_shift/su_max 0.002
_refine_ls_shift/su_mean 0.000
_refine_ls_structure_factor_coef Fsqd
_refine_ls_weighting_details 'calc w=1/[\s^2^(Fo^2^)+(0.0078P)^2^+0.3172P] where P=(Fo^2^+2Fc^2^)/3'
_refine_ls_weighting_scheme calc
_refine_ls_wR_factor_gt 0.0271
_refine_ls_wR_factor_ref 0.0279
_reflns_number_gt 1265
_reflns_number_total 1367
_reflns_threshold_expression I>2sigma(I)
_cod_data_source_file wm2717.cif
_cod_data_source_block I
_cod_database_code 2237424
_cod_database_fobs_code 2237424

loop_
_symmetry_equiv_pos_as_xyz
'x, y, z'
'x+1/2, -y+1/2, -z+1/2'
'-x, y+1/2, -z'
'-x+1/2, -y, z+1/2'
'-x, -y, -z'
'-x-1/2, y-1/2, z-1/2'
'x, -y-1/2, z'
'x-1/2, y, -z-1/2'

loop_
_atom_site_type_symbol
_atom_site_label
_atom_site_fract_x
_atom_site_fract_y
_atom_site_fract_z
_atom_site_U_iso_or_equiv
_atom_site_adp_type
_atom_site_calc_flag
_atom_site_refinement_flags
_atom_site_occupancy
_atom_site_symmetry_multiplicity
Sn Sn1 1.010043(11) 0.7500 -0.009701(14) 0.00860(5) Uani d S 1 2
Cl Cl1 0.80674(4) 0.7500 0.10649(5) 0.01085(9) Uani d S 1 2
Cl Cl2 1.05741(3) 0.55307(3) 0.20619(4) 0.01175(7) Uani d . 1 1
Cl Cl3 0.73496(4) 0.2500 0.10123(5) 0.01180(9) Uani d S 1 2
K K1 0.81583(3) 0.48246(3) 0.36996(4) 0.01235(7) Uani d . 1 1
O O1 0.96072(13) 0.2500 0.44548(17) 0.0146(3) Uani d S 1 2
H H1 1.0397 0.2500 0.4228 0.070(8) Uiso d SR 1 2
H H2 0.9554 0.2500 0.5627 0.070(8) Uiso d SR 1 2

loop_
_atom_site_aniso_label
_atom_site_aniso_U_11
_atom_site_aniso_U_22
_atom_site_aniso_U_33
_atom_site_aniso_U_12
_atom_site_aniso_U_13
_atom_site_aniso_U_23
Sn1 0.00816(8) 0.00788(7) 0.00976(7) 0.000 0.00094(4) 0.000
Cl1 0.0081(2) 0.01165(19) 0.0128(2) 0.000 0.00042(15) 0.000
Cl2 0.01092(17) 0.01012(14) 0.01423(15) 0.00051(11) -0.00054(11) 0.00207(11)
Cl3 0.0123(2) 0.01050(19) 0.0126(2) 0.000 -0.00049(16) 0.000
K1 0.01198(16) 0.01039(13) 0.01469(14) 0.00027(10) 0.00196(10) -0.00046(10)
O1 0.0131(8) 0.0174(7) 0.0132(7) 0.000 0.0007(5) 0.000

loop_
_atom_type_symbol
_atom_type_description
_atom_type_scat_dispersion_real
_atom_type_scat_dispersion_imag
_atom_type_scat_source
H H 0.0000 0.0000 'International Tables Vol C Tables 4.2.6.8 and 6.1.1.4'
O O 0.0106 0.0060 'International Tables Vol C Tables 4.2.6.8 and 6.1.1.4'
Cl Cl 0.1484 0.1585 'International Tables Vol C Tables 4.2.6.8 and 6.1.1.4'
K K 0.2009 0.2494 'International Tables Vol C Tables 4.2.6.8 and 6.1.1.4'
Sn Sn -0.6537 1.4246 'International Tables Vol C Tables 4.2.6.8 and 6.1.1.4'

loop_
_geom_angle_atom_site_label_1
_geom_angle_atom_site_label_2
_geom_angle_atom_site_label_3
_geom_angle_site_symmetry_1
_geom_angle_site_symmetry_3
_geom_angle
_geom_angle_publ_flag
Cl2 Sn1 Cl2 . 7_575 87.945(16) yes
Cl2 Sn1 Cl1 . . 87.376(11) yes
Cl2 Sn1 Cl1 7_575 . 87.376(11) yes
Sn1 Cl1 K1 . 4_664 101.770(13) ?
Sn1 Cl1 K1 . 6_765 101.770(13) ?
K1 Cl1 K1 4_664 6_765 82.088(15) ?
Sn1 Cl1 K1 . . 102.172(12) ?
K1 Cl1 K1 4_664 . 85.592(7) ?
K1 Cl1 K1 6_765 . 154.844(16) ?
Sn1 Cl1 K1 . 7_575 102.171(12) ?
K1 Cl1 K1 4_664 7_575 154.844(16) ?
K1 Cl1 K1 6_765 7_575 85.592(7) ?
K1 Cl1 K1 . 7_575 96.794(16) ?
Sn1 Cl2 K1 . 8_656 102.498(12) ?
Sn1 Cl2 K1 . . 103.031(13) ?
K1 Cl2 K1 8_656 . 153.434(14) ?
K1 Cl3 K1 6_755 4_664 101.475(17) ?
K1 Cl3 K1 6_755 . 169.741(15) ?
K1 Cl3 K1 4_664 . 87.782(6) ?
K1 Cl3 K1 6_755 7_565 87.782(7) ?
K1 Cl3 K1 4_664 7_565 169.741(15) ?
K1 Cl3 K1 . 7_565 82.669(16) ?
O1 K1 Cl3 . 6_766 124.79(3) ?
O1 K1 Cl3 . . 80.79(3) ?
Cl3 K1 Cl3 6_766 . 150.166(11) ?
O1 K1 Cl2 . 8_556 141.91(3) ?
Cl3 K1 Cl2 6_766 8_556 77.105(12) ?
Cl3 K1 Cl2 . 8_556 73.061(12) ?
O1 K1 Cl1 . 6_756 69.67(3) ?
Cl3 K1 Cl1 6_766 6_756 93.324(13) ?
Cl3 K1 Cl1 . 6_756 80.950(12) ?
Cl2 K1 Cl1 8_556 6_756 79.112(12) ?
O1 K1 Cl2 . . 72.01(3) ?
Cl3 K1 Cl2 6_766 . 105.515(13) ?
Cl3 K1 Cl2 . . 96.598(13) ?
Cl2 K1 Cl2 8_556 . 137.232(12) ?
Cl1 K1 Cl2 6_756 . 141.509(13) ?
O1 K1 Cl1 . . 137.00(3) ?
Cl3 K1 Cl1 6_766 . 79.297(12) ?
Cl3 K1 Cl1 . . 91.597(13) ?
Cl2 K1 Cl1 8_556 . 71.936(12) ?
Cl1 K1 Cl1 6_756 . 151.022(11) ?
Cl2 K1 Cl1 . . 66.909(11) ?
K1 O1 K1 7_565 . 97.99(5) ?
K1 O1 H1 7_565 . 124.3 ?
K1 O1 H1 . . 124.3 ?
K1 O1 H2 7_565 . 100.3 ?
K1 O1 H2 . . 100.3 ?
H1 O1 H2 . . 104.9 ?

loop_
_geom_bond_atom_site_label_1
_geom_bond_atom_site_label_2
_geom_bond_site_symmetry_2
_geom_bond_distance
_geom_bond_publ_flag
Sn1 Cl2 . 2.5745(3) yes
Sn1 Cl2 7_575 2.5745(3) yes
Sn1 Cl1 . 2.6034(5) yes
Cl1 K1 4_664 3.2134(5) ?
Cl1 K1 6_765 3.2134(5) ?
Cl1 K1 . 3.2475(4) ?
Cl1 K1 7_575 3.2476(4) ?
Cl2 K1 8_656 3.2081(5) ?
Cl2 K1 . 3.2403(5) ?
Cl3 K1 6_755 3.1364(4) ?
Cl3 K1 4_664 3.1364(4) ?
Cl3 K1 . 3.1948(5) ?
Cl3 K1 7_565 3.1948(5) ?
K1 O1 . 2.7960(10) ?
K1 Cl3 6_766 3.1364(4) ?
K1 Cl2 8_556 3.2081(5) ?
K1 Cl1 6_756 3.2133(5) ?
O1 K1 7_565 2.7960(10) ?
O1 H1 . 0.9600 ?
O1 H2 . 0.9600 ?

loop_
_geom_hbond_atom_site_label_D
_geom_hbond_atom_site_label_H
_geom_hbond_atom_site_label_A
_geom_hbond_site_symmetry_A
_geom_hbond_distance_DH
_geom_hbond_distance_HA
_geom_hbond_distance_DA
_geom_hbond_angle_DHA
O1 H1 Cl3 2 0.96 2.34 3.2920(16) 173.7
O1 H2 Cl2 5_766 0.96 2.61 3.3687(12) 136.7
O1 H2 Cl2 3_746 0.96 2.61 3.3687(12) 136.7
